data_7213511
loop_
_publ_author_name
'Lera, Manuel'
'Blake, Alexander J.'
'Wilson, Claire'
'Mascal, Mark'

_publ_section_title
;
 Azatriquinanes. Part 4.1 The chemistry of azatriquinenamine and its
 bromination productsElectronic supplementary information (ESI) available:
 1H-NMR spectra for all new compounds described in this work. See
 http://www.rsc.org/suppdata/p1/b1/b107707d/
;
_journal_issue 23
_journal_name_full 'Journal of the Chemical Society, Perkin Transactions 1'
_journal_page_first 3145
_journal_paper_doi 10.1039/b107707d
_journal_year 2001
_chemical_formula_sum 'C9 H14 Br N O'
_chemical_formula_weight 232.12
_space_group_IT_number 14
_symmetry_cell_setting monoclinic
_symmetry_space_group_name_Hall '-P 2yn'
_symmetry_space_group_name_H-M 'P 1 21/n 1'
_atom_sites_solution_hydrogens difmap
_atom_sites_solution_primary direct
_atom_sites_solution_secondary difmap
_audit_creation_method SHELXL-97
_cell_angle_alpha 90.00
_cell_angle_beta 99.459(2)
_cell_angle_gamma 90.00
_cell_formula_units_Z 4
_cell_length_a 7.5959(6)
_cell_length_b 11.2333(10)
_cell_length_c 10.9437(9)
_cell_measurement_reflns_used 2891
_cell_measurement_temperature 150(2)
_cell_measurement_theta_max 28.74
_cell_measurement_theta_min 2.61
_cell_volume 921.10(13)
_computing_cell_refinement 'Bruker SAINT'
_computing_data_collection 'Bruker SMART'
_computing_data_reduction 'Bruker SHELXTL'
_computing_molecular_graphics 'Bruker SHELXTL'
_computing_publication_material 'Bruker SHELXTL'
_computing_structure_refinement 'SHELXL-97 (Sheldrick, 1997)'
_computing_structure_solution 'SHELXS-97 (Sheldrick, 1990)'
_diffrn_ambient_temperature 150(2)
_diffrn_measured_fraction_theta_full 0.983
_diffrn_measured_fraction_theta_max 0.886
_diffrn_measurement_device_type 'Bruker SMART CCD area detector'
_diffrn_measurement_method omega
_diffrn_radiation_monochromator graphite
_diffrn_radiation_source 'fine-focus sealed tube'
_diffrn_radiation_type MoK\a
_diffrn_radiation_wavelength 0.71073
_diffrn_reflns_av_R_equivalents 0.028
_diffrn_reflns_av_sigmaI/netI 0.0284
_diffrn_reflns_limit_h_max 10
_diffrn_reflns_limit_h_min -9
_diffrn_reflns_limit_k_max 9
_diffrn_reflns_limit_k_min -14
_diffrn_reflns_limit_l_max 14
_diffrn_reflns_limit_l_min -14
_diffrn_reflns_number 5917
_diffrn_reflns_theta_full 27.50
_diffrn_reflns_theta_max 28.95
_diffrn_reflns_theta_min 2.62
_diffrn_standards_decay_% 'less than 1'
_exptl_absorpt_coefficient_mu 4.414
_exptl_absorpt_correction_T_max 0.545
_exptl_absorpt_correction_T_min 0.407
_exptl_absorpt_correction_type multi-scan
_exptl_absorpt_process_details 'SADABS, Bruker'
_exptl_crystal_colour colourless
_exptl_crystal_density_diffrn 1.674
_exptl_crystal_density_method 'not measured'
_exptl_crystal_description block
_exptl_crystal_F_000 472
_exptl_crystal_size_max 0.28
_exptl_crystal_size_mid 0.18
_exptl_crystal_size_min 0.12
_refine_diff_density_max 0.465
_refine_diff_density_min -0.294
_refine_diff_density_rms 0.078
_refine_ls_extinction_method none
_refine_ls_goodness_of_fit_ref 0.973
_refine_ls_hydrogen_treatment 'riding model, OH rigid rotating group'
_refine_ls_matrix_type full
_refine_ls_number_parameters 110
_refine_ls_number_reflns 2170
_refine_ls_number_restraints 0
_refine_ls_restrained_S_all 0.973
_refine_ls_R_factor_all 0.0397
_refine_ls_R_factor_gt 0.0289
_refine_ls_shift/su_max 0.001
_refine_ls_shift/su_mean 0.000
_refine_ls_structure_factor_coef Fsqd
_refine_ls_weighting_details 'calc w=1/[\s^2^(Fo^2^)+(0.0464P)^2^] where P=(Fo^2^+2Fc^2^)/3'
_refine_ls_weighting_scheme calc
_refine_ls_wR_factor_gt 0.0700
_refine_ls_wR_factor_ref 0.0731
_reflns_number_gt 1752
_reflns_number_total 2170
_reflns_threshold_expression >2sigma(I)
_cod_data_source_file b107707dsup1.cif
_cod_data_source_block compound_7
_cod_depositor_comments
;
The following automatic conversions were performed:

'_symmetry_cell_setting' value 'Monoclinic' changed to 'monoclinic'
according to /home/saulius/struct/CIF-dictionaries/cif_core.dic
dictionary named 'cif_core.dic' version 2.4.2 from 2011-04-26.

Automatic conversion script
Id: cif_fix_values 1891 2012-01-12 08:04:46Z andrius 
;
_cod_original_sg_symbol_H-M P2(1)/n
_cod_database_code 7213511

loop_
_symmetry_equiv_pos_as_xyz
'x, y, z'
'-x+1/2, y+1/2, -z+1/2'
'-x, -y, -z'
'x-1/2, -y-1/2, z-1/2'

loop_
_atom_site_label
_atom_site_type_symbol
_atom_site_fract_x
_atom_site_fract_y
_atom_site_fract_z
_atom_site_U_iso_or_equiv
_atom_site_adp_type
_atom_site_occupancy
_atom_site_symmetry_multiplicity
_atom_site_calc_flag
_atom_site_refinement_flags
Br Br 1.12995(3) 0.51986(2) 0.23286(2) 0.03275(10) Uani 1 1 d .
O O 0.8160(2) 0.54952(14) 0.37384(15) 0.0247(4) Uani 1 1 d .
H1A H 0.9079 0.5681 0.4239 0.037 Uiso 1 1 calc R
N N 0.9246(2) 0.35593(16) 0.43956(15) 0.0193(4) Uani 1 1 d .
C1 C 0.8284(3) 0.4303(2) 0.33800(19) 0.0212(4) Uani 1 1 d .
C2 C 0.9277(3) 0.4096(2) 0.2283(2) 0.0240(5) Uani 1 1 d .
H2A H 0.8440 0.4170 0.1480 0.036 Uiso 1 1 calc R
C3 C 0.9965(3) 0.2830(2) 0.2468(2) 0.0262(5) Uani 1 1 d .
H3A H 1.1010 0.2701 0.2051 0.039 Uiso 1 1 calc R
H3B H 0.9024 0.2247 0.2150 0.039 Uiso 1 1 calc R
C4 C 1.0485(3) 0.2737(2) 0.3877(2) 0.0232(5) Uani 1 1 d .
H4 H 1.1753 0.2987 0.4144 0.035 Uiso 1 1 calc R
C5 C 1.0157(3) 0.1517(2) 0.4408(2) 0.0277(5) Uani 1 1 d .
H5A H 1.0424 0.0873 0.3850 0.041 Uiso 1 1 calc R
H5B H 1.0894 0.1404 0.5233 0.041 Uiso 1 1 calc R
C6 C 0.8187(3) 0.1544(2) 0.4498(2) 0.0271(5) Uani 1 1 d .
H6A H 0.7900 0.0958 0.5112 0.041 Uiso 1 1 calc R
H6B H 0.7444 0.1378 0.3685 0.041 Uiso 1 1 calc R
C7 C 0.7910(3) 0.2820(2) 0.4920(2) 0.0232(5) Uani 1 1 d .
H7 H 0.8138 0.2866 0.5846 0.035 Uiso 1 1 calc R
C8 C 0.6108(3) 0.3372(2) 0.4412(2) 0.0280(5) Uani 1 1 d .
H8A H 0.5831 0.4042 0.4937 0.042 Uiso 1 1 calc R
H8B H 0.5140 0.2774 0.4352 0.042 Uiso 1 1 calc R
C9 C 0.6369(3) 0.3807(2) 0.3128(2) 0.0254(5) Uani 1 1 d .
H9A H 0.5496 0.4435 0.2816 0.038 Uiso 1 1 calc R
H9B H 0.6262 0.3144 0.2525 0.038 Uiso 1 1 calc R

loop_
_atom_site_aniso_label
_atom_site_aniso_U_11
_atom_site_aniso_U_22
_atom_site_aniso_U_33
_atom_site_aniso_U_23
_atom_site_aniso_U_13
_atom_site_aniso_U_12
Br 0.03052(15) 0.03339(16) 0.03733(16) -0.00456(11) 0.01439(10) -0.00821(11)
O 0.0250(8) 0.0194(9) 0.0286(8) -0.0024(7) 0.0009(6) 0.0035(6)
N 0.0190(8) 0.0195(10) 0.0194(9) -0.0002(7) 0.0035(7) 0.0026(7)
C1 0.0201(10) 0.0200(11) 0.0232(11) -0.0006(9) 0.0023(8) 0.0021(9)
C2 0.0238(10) 0.0268(13) 0.0219(11) -0.0014(9) 0.0050(9) -0.0039(9)
C3 0.0294(11) 0.0262(13) 0.0246(11) -0.0049(10) 0.0094(9) 0.0004(10)
C4 0.0213(10) 0.0223(12) 0.0261(11) -0.0041(9) 0.0045(8) 0.0062(9)
C5 0.0338(12) 0.0214(13) 0.0272(12) -0.0009(10) 0.0033(9) 0.0084(10)
C6 0.0340(12) 0.0218(13) 0.0259(12) 0.0024(10) 0.0063(9) -0.0006(10)
C7 0.0241(10) 0.0229(12) 0.0237(11) 0.0000(9) 0.0074(8) -0.0001(9)
C8 0.0236(11) 0.0280(13) 0.0338(13) 0.0011(10) 0.0094(9) -0.0003(10)
C9 0.0181(10) 0.0271(13) 0.0300(12) 0.0013(10) 0.0010(9) -0.0002(9)

loop_
_atom_type_symbol
_atom_type_description
_atom_type_scat_dispersion_real
_atom_type_scat_dispersion_imag
_atom_type_scat_source
C C 0.0033 0.0016 'International Tables Vol C Tables 4.2.6.8 and 6.1.1.4'
H H 0.0000 0.0000 'International Tables Vol C Tables 4.2.6.8 and 6.1.1.4'
N N 0.0061 0.0033 'International Tables Vol C Tables 4.2.6.8 and 6.1.1.4'
O O 0.0106 0.0060 'International Tables Vol C Tables 4.2.6.8 and 6.1.1.4'
Br Br -0.2901 2.4595 'International Tables Vol C Tables 4.2.6.8 and 6.1.1.4'

loop_
_geom_angle_atom_site_label_1
_geom_angle_atom_site_label_2
_geom_angle_atom_site_label_3
_geom_angle
C1 O H1A 109.5
C1 N C4 109.08(16)
C1 N C7 108.54(15)
C4 N C7 108.13(16)
O C1 N 112.04(17)
O C1 C2 115.25(18)
N C1 C2 104.80(17)
O C1 C9 106.90(17)
N C1 C9 105.39(17)
C2 C1 C9 112.09(17)
C3 C2 C1 103.87(18)
C3 C2 Br 109.67(15)
C1 C2 Br 111.49(15)
C3 C2 H2A 110.5
C1 C2 H2A 110.5
Br C2 H2A 110.5
C2 C3 C4 103.02(17)
C2 C3 H3A 111.2
C4 C3 H3A 111.2
C2 C3 H3B 111.2
C4 C3 H3B 111.2
H3A C3 H3B 109.1
N C4 C5 104.98(17)
N C4 C3 105.39(17)
C5 C4 C3 114.46(19)
N C4 H4 110.6
C5 C4 H4 110.6
C3 C4 H4 110.6
C6 C5 C4 103.41(19)
C6 C5 H5A 111.1
C4 C5 H5A 111.1
C6 C5 H5B 111.1
C4 C5 H5B 111.1
H5A C5 H5B 109.0
C5 C6 C7 102.97(19)
C5 C6 H6A 111.2
C7 C6 H6A 111.2
C5 C6 H6B 111.2
C7 C6 H6B 111.2
H6A C6 H6B 109.1
N C7 C8 105.04(17)
N C7 C6 105.53(17)
C8 C7 C6 115.54(19)
N C7 H7 110.1
C8 C7 H7 110.1
C6 C7 H7 110.1
C7 C8 C9 102.76(17)
C7 C8 H8A 111.2
C9 C8 H8A 111.2
C7 C8 H8B 111.2
C9 C8 H8B 111.2
H8A C8 H8B 109.1
C8 C9 C1 102.25(17)
C8 C9 H9A 111.3
C1 C9 H9A 111.3
C8 C9 H9B 111.3
C1 C9 H9B 111.3
H9A C9 H9B 109.2

loop_
_geom_bond_atom_site_label_1
_geom_bond_atom_site_label_2
_geom_bond_distance
Br C2 1.968(2)
O C1 1.404(3)
O H1A 0.8400
N C1 1.483(3)
N C4 1.495(3)
N C7 1.497(3)
C1 C2 1.537(3)
C1 C9 1.539(3)
C2 C3 1.516(3)
C2 H2A 1.0000
C3 C4 1.531(3)
C3 H3A 0.9900
C3 H3B 0.9900
C4 C5 1.524(3)
C4 H4 1.0000
C5 C6 1.516(3)
C5 H5A 0.9900
C5 H5B 0.9900
C6 C7 1.531(3)
C6 H6A 0.9900
C6 H6B 0.9900
C7 C8 1.522(3)
C7 H7 1.0000
C8 C9 1.531(3)
C8 H8A 0.9900
C8 H8B 0.9900
C9 H9A 0.9900
C9 H9B 0.9900

loop_
_geom_hbond_atom_site_label_D
_geom_hbond_atom_site_label_H
_geom_hbond_atom_site_label_A
_geom_hbond_distance_DH
_geom_hbond_distance_HA
_geom_hbond_distance_DA
_geom_hbond_angle_DHA
_geom_hbond_site_symmetry_A
O H1A N 0.84 1.99 2.803(2) 163.2 3_766

loop_
_geom_torsion_atom_site_label_1
_geom_torsion_atom_site_label_2
_geom_torsion_atom_site_label_3
_geom_torsion_atom_site_label_4
_geom_torsion
C4 N C1 O -137.75(17)
C7 N C1 O 104.65(19)
C4 N C1 C2 -12.1(2)
C7 N C1 C2 -129.69(17)
C4 N C1 C9 106.35(19)
C7 N C1 C9 -11.2(2)
O C1 C2 C3 154.51(17)
N C1 C2 C3 30.9(2)
C9 C1 C2 C3 -82.9(2)
O C1 C2 Br 36.5(2)
N C1 C2 Br -87.15(18)
C9 C1 C2 Br 159.06(16)
C1 C2 C3 C4 -37.4(2)
Br C2 C3 C4 81.90(17)
C1 N C4 C5 -132.40(18)
C7 N C4 C5 -14.5(2)
C1 N C4 C3 -11.2(2)
C7 N C4 C3 106.67(18)
C2 C3 C4 N 30.1(2)
C2 C3 C4 C5 144.94(19)
N C4 C5 C6 33.2(2)
C3 C4 C5 C6 -81.8(2)
C4 C5 C6 C7 -38.8(2)
C1 N C7 C8 -14.0(2)
C4 N C7 C8 -132.19(17)
C1 N C7 C6 108.56(19)
C4 N C7 C6 -9.6(2)
C5 C6 C7 N 30.0(2)
C5 C6 C7 C8 145.58(19)
N C7 C8 C9 33.6(2)
C6 C7 C8 C9 -82.2(2)
C7 C8 C9 C1 -39.9(2)
O C1 C9 C8 -87.6(2)
N C1 C9 C8 31.7(2)
C2 C1 C9 C8 145.16(19)
